data_7113362
loop_
_publ_author_name
'Hui Shao'
'Xiao-Ming Zhang'
'Shao-Hua Wang'
'Fu-Min Zhang'
'Yong-Qiang Tu'
'Chao Yang'

_publ_section_title
;
 Propargylic cation-induced intermolecular electrophilic
 addition-semipinacol rearrangement
;
_journal_name_full Chem.Commun.
_journal_page_first 5691
_journal_paper_doi 10.1039/C3CC49650C
_journal_volume 50
_journal_year 2014
_chemical_formula_moiety 'C13 H16 O2'
_chemical_formula_sum 'C13 H16 O2'
_chemical_formula_weight 204.26
_chemical_name_systematic
;
 ? 
;
_space_group_crystal_system monoclinic
_space_group_IT_number 14
_space_group_name_Hall '-P 2ybc'
_space_group_name_H-M_alt 'P 1 21/c 1'
_symmetry_space_group_name_Hall '-P 2ybc'
_symmetry_space_group_name_H-M 'P 1 21/c 1'
_atom_sites_solution_hydrogens geom
_atom_sites_solution_primary iterative
_atom_sites_solution_secondary difmap
_audit_creation_date 2013-09-13
_audit_creation_method
;
  Olex2 1.2
  (compiled Apr 23 2013 17:54:37, GUI svn.r4466)
;
_cell_angle_alpha 90.00
_cell_angle_beta 115.695(10)
_cell_angle_gamma 90.00
_cell_formula_units_Z 4
_cell_length_a 12.5769(11)
_cell_length_b 7.8178(4)
_cell_length_c 12.5456(8)
_cell_measurement_reflns_used 843
_cell_measurement_temperature 293.83(10)
_cell_measurement_theta_max 23.2920
_cell_measurement_theta_min 3.8310
_cell_volume 1111.55(16)
_computing_cell_refinement
;
CrysAlisPro, Agilent Technologies,
Version 1.171.36.28 (release 01-02-2013 CrysAlis171 .NET)
(compiled Feb  1 2013,16:14:44)
;
_computing_data_collection
;
CrysAlisPro, Agilent Technologies,
Version 1.171.36.28 (release 01-02-2013 CrysAlis171 .NET)
(compiled Feb  1 2013,16:14:44)
;
_computing_data_reduction
;
CrysAlisPro, Agilent Technologies,
Version 1.171.36.28 (release 01-02-2013 CrysAlis171 .NET)
(compiled Feb  1 2013,16:14:44)
;
_computing_molecular_graphics
;
O. V. Dolomanov, L. J. Bourhis, R. J. Gildea, J. A. K. Howard and H. Puschmann,
OLEX2: a complete structure solution, refinement and analysis program.
J. Appl. Cryst. (2009). 42, 339-341.
;
_computing_publication_material
;
O. V. Dolomanov, L. J. Bourhis, R. J. Gildea, J. A. K. Howard and H. Puschmann,
OLEX2: a complete structure solution, refinement and analysis program.
J. Appl. Cryst. (2009). 42, 339-341.
;
_computing_structure_refinement
;
SHELXL, G.M. Sheldrick, Acta Cryst.
(2008). A64, 112-122
;
_computing_structure_solution 'SUPERFLIP, J. Appl. Cryst. (2007) 40, 786-790'
_diffrn_ambient_temperature 293.83(10)
_diffrn_detector_area_resol_mean 16.0733
_diffrn_measured_fraction_theta_full 0.8302
_diffrn_measured_fraction_theta_max 0.7198
_diffrn_measurement_details
;
  1 omega  -76.00  -48.40   1.2000    2.0000
omega____ theta____ kappa____ phi______ frames
    -      -19.5262  -57.0000 -120.0000 23

  2 omega  -21.00    4.20   1.2000    2.0000
omega____ theta____ kappa____ phi______ frames
    -      -19.5262  -57.0000 -120.0000 21

  3 omega  -50.00   65.20   1.2000    2.0000
omega____ theta____ kappa____ phi______ frames
    -       22.8075  -19.0000   60.0000 96
;
_diffrn_measurement_device_type 'SuperNova, Dual, Cu at zero, Eos'
_diffrn_measurement_method '\w scans'
_diffrn_orient_matrix_UB_11 -0.0207376000
_diffrn_orient_matrix_UB_12 0.0852908000
_diffrn_orient_matrix_UB_13 -0.0043984000
_diffrn_orient_matrix_UB_21 -0.0197019000
_diffrn_orient_matrix_UB_22 -0.0026148000
_diffrn_orient_matrix_UB_23 -0.0621973000
_diffrn_orient_matrix_UB_31 -0.0556713000
_diffrn_orient_matrix_UB_32 -0.0308284000
_diffrn_orient_matrix_UB_33 -0.0069299000
_diffrn_radiation_monochromator mirror
_diffrn_radiation_type 'Mo K\a'
_diffrn_radiation_wavelength 0.7107
_diffrn_reflns_av_R_equivalents 0.0242
_diffrn_reflns_av_unetI/netI 0.0401
_diffrn_reflns_limit_h_max 15
_diffrn_reflns_limit_h_min -9
_diffrn_reflns_limit_k_max 7
_diffrn_reflns_limit_k_min -9
_diffrn_reflns_limit_l_max 5
_diffrn_reflns_limit_l_min -15
_diffrn_reflns_number 2951
_diffrn_reflns_theta_full 25.50
_diffrn_reflns_theta_max 26.01
_diffrn_reflns_theta_min 3.17
_diffrn_source 'SuperNova (Mo) X-ray Source'
_exptl_absorpt_coefficient_mu 0.081
_exptl_absorpt_correction_T_max 1.00000
_exptl_absorpt_correction_T_min 0.53484
_exptl_absorpt_correction_type multi-scan
_exptl_absorpt_process_details
;
CrysAlisPro, Agilent Technologies,
Version 1.171.36.28 (release 01-02-2013 CrysAlis171 .NET)
(compiled Feb  1 2013,16:14:44)
Empirical absorption correction using spherical harmonics,
 implemented in SCALE3 ABSPACK scaling algorithm.
;
_exptl_crystal_density_diffrn 1.221
_exptl_crystal_density_method 'not measured'
_exptl_crystal_F_000 440
_refine_diff_density_max 0.129
_refine_diff_density_min -0.126
_refine_diff_density_rms 0.030
_refine_ls_extinction_coef 0.037(8)
_refine_ls_extinction_expression Fc^*^=kFc[1+0.001xFc^2^\l^3^/sin(2\q)]^-1/4^
_refine_ls_extinction_method SHELXL
_refine_ls_goodness_of_fit_ref 1.091
_refine_ls_hydrogen_treatment mixed
_refine_ls_matrix_type full
_refine_ls_number_parameters 137
_refine_ls_number_reflns 1851
_refine_ls_number_restraints 0
_refine_ls_restrained_S_all 1.091
_refine_ls_R_factor_all 0.0822
_refine_ls_R_factor_gt 0.0553
_refine_ls_shift/su_max 0.000
_refine_ls_shift/su_mean 0.000
_refine_ls_structure_factor_coef Fsqd
_refine_ls_weighting_details 'calc w=1/[\s^2^(Fo^2^)+(0.1000P)^2^+0.0000P] where P=(Fo^2^+2Fc^2^)/3'
_refine_ls_weighting_scheme calc
_refine_ls_wR_factor_gt 0.1645
_refine_ls_wR_factor_ref 0.1992
_reflns_number_gt 1215
_reflns_number_total 1851
_reflns_threshold_expression >2sigma(I)
_cod_data_source_file c3cc49650c2.cif
_cod_data_source_block sh988_2
_cod_original_cell_volume 1111.56(14)
_cod_database_code 7113362
_reflns_odcompleteness_completeness 83.02
_reflns_odcompleteness_iscentric 1
_reflns_odcompleteness_theta 26.32
_olex2_refinement_description
;
1. Fixed Uiso
 At 1.2 times of:
  All C(H) groups, All C(H,H) groups
2.a Ternary CH refined with riding coordinates:
 C6(H6)
2.b Secondary CH2 refined with riding coordinates:
 C2(H2A,H2B), C3(H3A,H3B), C4(H4A,H4B), C7(H7A,H7B), C10(H10A,H10B), C11(H11A,
 H11B), C12(H12A,H12B)
2.c :
 C9(H9)
;

loop_
_space_group_symop_id
_space_group_symop_operation_xyz
1 'x, y, z'
2 '-x, y+1/2, -z+1/2'
3 '-x, -y, -z'
4 'x, -y-1/2, z-1/2'

loop_
_atom_site_label
_atom_site_type_symbol
_atom_site_fract_x
_atom_site_fract_y
_atom_site_fract_z
_atom_site_U_iso_or_equiv
_atom_site_adp_type
_atom_site_occupancy
_atom_site_symmetry_multiplicity
_atom_site_calc_flag
_atom_site_refinement_flags
O1 O 0.79007(19) 0.8694(3) 0.62056(17) 0.0854(8) Uani 1 1 d .
O2 O 0.6220(2) 1.1324(3) 0.69370(18) 0.0910(8) Uani 1 1 d .
C1 C 0.6186(2) 0.9821(4) 0.7131(2) 0.0646(8) Uani 1 1 d .
C2 C 0.5137(3) 0.8728(4) 0.6424(3) 0.0888(10) Uani 1 1 d .
H2A H 0.4587 0.9371 0.5748 0.107 Uiso 1 1 calc R
H2B H 0.4738 0.8421 0.6908 0.107 Uiso 1 1 calc R
C3 C 0.5502(3) 0.7110(5) 0.5997(3) 0.0961(12) Uani 1 1 d .
H3A H 0.4823 0.6368 0.5616 0.115 Uiso 1 1 calc R
H3B H 0.5791 0.7406 0.5418 0.115 Uiso 1 1 calc R
C4 C 0.6456(3) 0.6173(3) 0.7019(3) 0.0823(10) Uani 1 1 d .
H4A H 0.6691 0.5174 0.6715 0.099 Uiso 1 1 calc R
H4B H 0.6130 0.5775 0.7548 0.099 Uiso 1 1 calc R
C5 C 0.7562(2) 0.7264(3) 0.77331(19) 0.0548(7) Uani 1 1 d .
C6 C 0.7198(2) 0.8937(3) 0.81405(19) 0.0533(7) Uani 1 1 d .
H6 H 0.6904 0.8611 0.8718 0.064 Uiso 1 1 calc R
C7 C 0.8218(2) 1.0185(4) 0.8769(2) 0.0692(8) Uani 1 1 d .
H7A H 0.8927 0.9537 0.9235 0.083 Uiso 1 1 calc R
H7B H 0.8358 1.0822 0.8179 0.083 Uiso 1 1 calc R
C8 C 0.8007(2) 1.1390(4) 0.9542(2) 0.0693(8) Uani 1 1 d .
C9 C 0.7815(3) 1.2331(4) 1.0172(3) 0.0842(9) Uani 1 1 d .
H9 H 0.7663 1.3074 1.0669 0.101 Uiso 1 1 calc R
C10 C 0.8468(3) 0.6192(4) 0.8735(2) 0.0811(10) Uani 1 1 d .
H10A H 0.9018 0.6922 0.9354 0.097 Uiso 1 1 calc R
H10B H 0.8081 0.5444 0.9075 0.097 Uiso 1 1 calc R
C11 C 0.9106(3) 0.5150(4) 0.8159(3) 0.0860(10) Uani 1 1 d .
H11A H 0.9885 0.4806 0.8737 0.103 Uiso 1 1 calc R
H11B H 0.8658 0.4138 0.7773 0.103 Uiso 1 1 calc R
C12 C 0.9187(3) 0.6379(4) 0.7268(3) 0.0733(9) Uani 1 1 d .
H12A H 0.9931 0.6991 0.7608 0.088 Uiso 1 1 calc R
H12B H 0.9129 0.5768 0.6572 0.088 Uiso 1 1 calc R
C13 C 0.8185(2) 0.7586(3) 0.69530(19) 0.0554(7) Uani 1 1 d .

loop_
_atom_site_aniso_label
_atom_site_aniso_U_11
_atom_site_aniso_U_22
_atom_site_aniso_U_33
_atom_site_aniso_U_23
_atom_site_aniso_U_13
_atom_site_aniso_U_12
O1 0.1110(18) 0.0918(16) 0.0699(12) 0.0268(11) 0.0547(12) 0.0108(12)
O2 0.1063(19) 0.0612(14) 0.0815(14) 0.0036(10) 0.0182(12) 0.0086(11)
C1 0.0631(18) 0.0640(18) 0.0652(15) -0.0127(13) 0.0264(13) -0.0033(14)
C2 0.060(2) 0.091(2) 0.103(2) -0.0277(19) 0.0227(17) 0.0019(16)
C3 0.057(2) 0.096(2) 0.122(3) -0.054(2) 0.0264(19) -0.0115(17)
C4 0.085(2) 0.0591(18) 0.125(3) -0.0254(18) 0.066(2) -0.0207(16)
C5 0.0709(17) 0.0497(14) 0.0545(13) 0.0040(10) 0.0371(12) 0.0037(12)
C6 0.0616(17) 0.0528(15) 0.0511(12) -0.0011(10) 0.0296(12) -0.0018(11)
C7 0.0648(19) 0.0716(18) 0.0654(15) -0.0111(13) 0.0228(13) -0.0038(14)
C8 0.0668(19) 0.0633(17) 0.0589(15) -0.0084(13) 0.0097(13) -0.0002(13)
C9 0.093(2) 0.073(2) 0.0623(16) -0.0151(15) 0.0112(15) 0.0084(17)
C10 0.118(3) 0.072(2) 0.0630(16) 0.0208(14) 0.0479(17) 0.0254(17)
C11 0.103(2) 0.080(2) 0.0713(18) 0.0118(15) 0.0338(17) 0.0322(18)
C12 0.067(2) 0.084(2) 0.0761(17) -0.0069(15) 0.0371(15) 0.0085(15)
C13 0.0597(16) 0.0624(16) 0.0444(11) 0.0015(11) 0.0229(11) -0.0069(13)

loop_
_atom_type_symbol
_atom_type_description
_atom_type_scat_dispersion_real
_atom_type_scat_dispersion_imag
_atom_type_scat_source
C C 0.0033 0.0016 'International Tables Vol C Tables 4.2.6.8 and 6.1.1.4'
H H 0.0000 0.0000 'International Tables Vol C Tables 4.2.6.8 and 6.1.1.4'
O O 0.0106 0.0060 'International Tables Vol C Tables 4.2.6.8 and 6.1.1.4'

loop_
_geom_angle_atom_site_label_1
_geom_angle_atom_site_label_2
_geom_angle_atom_site_label_3
_geom_angle
O2 C1 C2 122.4(3)
O2 C1 C6 121.5(2)
C2 C1 C6 116.1(3)
C1 C2 H2A 109.4
C1 C2 H2B 109.4
C1 C2 C3 111.1(2)
H2A C2 H2B 108.0
C3 C2 H2A 109.4
C3 C2 H2B 109.4
C2 C3 H3A 109.5
C2 C3 H3B 109.5
H3A C3 H3B 108.1
C4 C3 C2 110.7(3)
C4 C3 H3A 109.5
C4 C3 H3B 109.5
C3 C4 H4A 108.7
C3 C4 H4B 108.7
C3 C4 C5 114.1(2)
H4A C4 H4B 107.6
C5 C4 H4A 108.7
C5 C4 H4B 108.7
C6 C5 C4 109.8(2)
C10 C5 C4 109.7(2)
C10 C5 C6 114.48(19)
C13 C5 C4 107.74(19)
C13 C5 C6 112.5(2)
C13 C5 C10 102.2(2)
C1 C6 C5 111.79(19)
C1 C6 H6 106.6
C1 C6 C7 110.6(2)
C5 C6 H6 106.6
C7 C6 C5 114.1(2)
C7 C6 H6 106.6
C6 C7 H7A 108.8
C6 C7 H7B 108.8
H7A C7 H7B 107.7
C8 C7 C6 113.7(2)
C8 C7 H7A 108.8
C8 C7 H7B 108.8
C9 C8 C7 178.1(3)
C8 C9 H9 180.0
C5 C10 H10A 110.7
C5 C10 H10B 110.7
H10A C10 H10B 108.8
C11 C10 C5 105.1(2)
C11 C10 H10A 110.7
C11 C10 H10B 110.7
C10 C11 H11A 111.1
C10 C11 H11B 111.1
H11A C11 H11B 109.1
C12 C11 C10 103.2(2)
C12 C11 H11A 111.1
C12 C11 H11B 111.1
C11 C12 H12A 110.5
C11 C12 H12B 110.5
H12A C12 H12B 108.7
C13 C12 C11 106.3(2)
C13 C12 H12A 110.5
C13 C12 H12B 110.5
O1 C13 C5 123.8(2)
O1 C13 C12 126.3(2)
C12 C13 C5 109.9(2)

loop_
_geom_bond_atom_site_label_1
_geom_bond_atom_site_label_2
_geom_bond_distance
O1 C13 1.211(3)
O2 C1 1.205(3)
C1 C2 1.498(4)
C1 C6 1.518(4)
C2 H2A 0.9700
C2 H2B 0.9700
C2 C3 1.521(4)
C3 H3A 0.9700
C3 H3B 0.9700
C3 C4 1.512(5)
C4 H4A 0.9700
C4 H4B 0.9700
C4 C5 1.544(4)
C5 C6 1.543(3)
C5 C10 1.530(3)
C5 C13 1.517(3)
C6 H6 0.9800
C6 C7 1.531(3)
C7 H7A 0.9700
C7 H7B 0.9700
C7 C8 1.457(4)
C8 C9 1.179(4)
C9 H9 0.9300
C10 H10A 0.9700
C10 H10B 0.9700
C10 C11 1.528(4)
C11 H11A 0.9700
C11 H11B 0.9700
C11 C12 1.510(4)
C12 H12A 0.9700
C12 H12B 0.9700
C12 C13 1.484(4)

loop_
_geom_torsion_atom_site_label_1
_geom_torsion_atom_site_label_2
_geom_torsion_atom_site_label_3
_geom_torsion_atom_site_label_4
_geom_torsion
O2 C1 C2 C3 129.8(3)
O2 C1 C6 C5 -131.4(3)
O2 C1 C6 C7 -3.0(3)
C1 C2 C3 C4 53.1(4)
C1 C6 C7 C8 75.8(3)
C2 C1 C6 C5 50.4(3)
C2 C1 C6 C7 178.8(2)
C2 C3 C4 C5 -56.3(4)
C3 C4 C5 C6 53.8(3)
C3 C4 C5 C10 -179.6(2)
C3 C4 C5 C13 -69.1(3)
C4 C5 C6 C1 -48.7(3)
C4 C5 C6 C7 -175.1(2)
C4 C5 C10 C11 81.7(3)
C4 C5 C13 O1 81.8(3)
C4 C5 C13 C12 -99.5(2)
C5 C6 C7 C8 -157.1(2)
C5 C10 C11 C12 36.9(3)
C6 C1 C2 C3 -52.1(4)
C6 C5 C10 C11 -154.4(2)
C6 C5 C13 O1 -39.4(3)
C6 C5 C13 C12 139.4(2)
C6 C7 C8 C9 27(9)
C10 C5 C6 C1 -172.5(2)
C10 C5 C6 C7 61.0(3)
C10 C5 C13 O1 -162.6(3)
C10 C5 C13 C12 16.1(3)
C10 C11 C12 C13 -26.5(3)
C11 C12 C13 O1 -174.8(3)
C11 C12 C13 C5 6.5(3)
C13 C5 C6 C1 71.3(3)
C13 C5 C6 C7 -55.2(3)
C13 C5 C10 C11 -32.4(3)
